data_7707293
loop_
_publ_author_name
'Kumar, Priyaranjan'
'Singh, Prerana'
'Saren, Sanjoy'
'Pakira, Sandip'
'Sivakumar, Sri'
'Patra, Ashis K.'

_publ_section_title
;
 Kinetically labile ruthenium(II) complexes of terpyridines and saccharin:
 effect of substituents on photoactivity, solvation kinetics, and
 photocytotoxicity.
;
_journal_issue 23
_journal_name_full 'Dalton transactions (Cambridge, England : 2003)'
_journal_page_first 8196
_journal_page_last 8217
_journal_paper_doi 10.1039/d1dt00246e
_journal_volume 50
_journal_year 2021
_chemical_formula_moiety 'C35 H24 N6 O7 Ru S2'
_chemical_formula_sum 'C35 H24 N6 O7 Ru S2'
_chemical_formula_weight 805.79
_chemical_name_systematic Ru-ftpy-sac
_space_group_crystal_system triclinic
_space_group_IT_number 2
_space_group_name_Hall '-P 1'
_space_group_name_H-M_alt 'P -1'
_atom_sites_solution_hydrogens geom
_atom_sites_solution_primary iterative
_audit_creation_date 2021-03-12
_audit_creation_method
;
Olex2 1.3
(compiled 2020.11.12 svn.r5f609507 for OlexSys, GUI svn.r6272)
;
_audit_update_record
;
2021-03-21 deposited with the CCDC.	2021-04-30 downloaded from the CCDC.
;
_cell_angle_alpha 76.775(2)
_cell_angle_beta 86.439(2)
_cell_angle_gamma 74.9130(10)
_cell_formula_units_Z 2
_cell_length_a 12.0014(6)
_cell_length_b 12.1514(6)
_cell_length_c 12.9911(7)
_cell_measurement_reflns_used 7039
_cell_measurement_temperature 273(2)
_cell_measurement_theta_max 26.91
_cell_measurement_theta_min 2.45
_cell_volume 1780.72(16)
_computing_cell_refinement 'SAINT v8.34A (Bruker, 2013)'
_computing_data_reduction 'SAINT v8.34A (Bruker, 2013)'
_computing_molecular_graphics 'Olex2 1.3 (Dolomanov et al., 2009)'
_computing_publication_material 'Olex2 1.3 (Dolomanov et al., 2009)'
_computing_structure_refinement 'SHELXL 2017/1 (Sheldrick, 2015)'
_computing_structure_solution 'olex2.solve 1.3 (Bourhis et al., 2015)'
_diffrn_ambient_temperature 273.15
_diffrn_measured_fraction_theta_full 0.997
_diffrn_measured_fraction_theta_max 0.997
_diffrn_measurement_device_type 'Bruker APEX-II CCD'
_diffrn_measurement_method '\f and \w scans'
_diffrn_radiation_type MoK\a
_diffrn_radiation_wavelength 0.71073
_diffrn_reflns_av_R_equivalents 0.0636
_diffrn_reflns_av_unetI/netI 0.0735
_diffrn_reflns_Laue_measured_fraction_full 0.997
_diffrn_reflns_Laue_measured_fraction_max 0.997
_diffrn_reflns_limit_h_max 14
_diffrn_reflns_limit_h_min -14
_diffrn_reflns_limit_k_max 14
_diffrn_reflns_limit_k_min -14
_diffrn_reflns_limit_l_max 15
_diffrn_reflns_limit_l_min -15
_diffrn_reflns_number 21765
_diffrn_reflns_point_group_measured_fraction_full 0.997
_diffrn_reflns_point_group_measured_fraction_max 0.997
_diffrn_reflns_theta_full 25.050
_diffrn_reflns_theta_max 25.050
_diffrn_reflns_theta_min 2.651
_exptl_absorpt_coefficient_mu 0.614
_exptl_absorpt_correction_T_max 0.7457
_exptl_absorpt_correction_T_min 0.6476
_exptl_absorpt_correction_type multi-scan
_exptl_absorpt_process_details
'SADABS-2014/4 (Bruker,2014/4) was used for absorption correction. wR2(int) was 0.1355 before and 0.0606 after correction. The Ratio of minimum to maximum transmission is 0.8684. The \l/2 correction factor is 0.00150.'
_exptl_crystal_colour 'metallic brownish black'
_exptl_crystal_colour_lustre metallic
_exptl_crystal_colour_modifier brownish
_exptl_crystal_colour_primary black
_exptl_crystal_density_diffrn 1.503
_exptl_crystal_description block
_exptl_crystal_F_000 816
_exptl_crystal_preparation 'Synthesis at ambient condition'
_exptl_crystal_recrystallization_method 'Slow diffusion'
_exptl_crystal_size_max 0.25
_exptl_crystal_size_mid 0.2
_exptl_crystal_size_min 0.2
_refine_diff_density_max 1.096
_refine_diff_density_min -0.552
_refine_diff_density_rms 0.106
_refine_ls_extinction_method none
_refine_ls_goodness_of_fit_ref 1.018
_refine_ls_hydrogen_treatment constr
_refine_ls_matrix_type full
_refine_ls_number_parameters 461
_refine_ls_number_reflns 6316
_refine_ls_number_restraints 0
_refine_ls_restrained_S_all 1.018
_refine_ls_R_factor_all 0.0657
_refine_ls_R_factor_gt 0.0456
_refine_ls_shift/su_max 0.001
_refine_ls_shift/su_mean 0.000
_refine_ls_structure_factor_coef Fsqd
_refine_ls_weighting_details 'w=1/[\s^2^(Fo^2^)+(0.0598P)^2^+1.1869P] where P=(Fo^2^+2Fc^2^)/3'
_refine_ls_weighting_scheme calc
_refine_ls_wR_factor_gt 0.1069
_refine_ls_wR_factor_ref 0.1143
_reflns_Friedel_coverage 0.000
_reflns_number_gt 4936
_reflns_number_total 6316
_reflns_threshold_expression 'I > 2\s(I)'
_cod_data_source_file d1dt00246e2.cif
_cod_data_source_block 15mayb_0m_a
_cod_depositor_comments 'Adding full bibliography for 7707291--7707294.cif.'
_cod_database_code 7707293
_shelx_shelxl_version_number 2017/1
_shelx_space_group_comment
;
The symmetry employed for this shelxl refinement is uniquely defined
by the following loop, which should always be used as a source of
symmetry information in preference to the above space-group names.
They are only intended as comments.
;
_olex2_refinement_description
;
1. Fixed Uiso
 At 1.2 times of:
  All C(H) groups
 At 1.5 times of:
  All C(H,H,H) groups
2.a Aromatic/amide H refined with riding coordinates:
 C21(H21), C27(H27), C30(H30), C31(H31), C18(H18), C15(H15), C33(H33),
 C26(H26), C24(H24), C4(H4), C32(H32), C25(H25), C16(H16), C17(H17), C12(H12),
 C9(H9), C11(H11), C2(H2), C3(H3), C5(H5), C10(H10)
2.b Idealised Me refined as rotating group:
 C35(H35A,H35B,H35C)
;
_smtbx_masks_void_probe_radius 1.2
_smtbx_masks_void_truncation_radius 1.2
_olex2_submission_special_instructions 'No special instructions were received'

loop_
_space_group_symop_operation_xyz
'x, y, z'
'-x, -y, -z'

loop_
_atom_site_label
_atom_site_type_symbol
_atom_site_fract_x
_atom_site_fract_y
_atom_site_fract_z
_atom_site_U_iso_or_equiv
_atom_site_adp_type
_atom_site_occupancy
_atom_site_site_symmetry_order
_atom_site_calc_flag
_atom_site_refinement_flags_posn
_atom_site_refinement_flags_adp
_atom_site_refinement_flags_occupancy
_atom_site_disorder_assembly
_atom_site_disorder_group
Ru1 Ru 0.25921(3) 0.68492(3) 0.71284(3) 0.01067(12) Uani 1 1 d . . . . .
S1 S 0.24323(9) 0.95380(9) 0.73419(8) 0.0172(2) Uani 1 1 d . . . . .
S2 S 0.14355(10) 0.46498(9) 0.73010(9) 0.0202(3) Uani 1 1 d . . . . .
O6 O 0.2221(2) 0.6250(3) 0.4718(2) 0.0221(7) Uani 1 1 d . . . . .
O7 O 0.7089(2) 0.2290(2) 0.9489(2) 0.0204(7) Uani 1 1 d . . . . .
O2 O 0.1358(2) 0.9741(2) 0.7911(2) 0.0233(7) Uani 1 1 d . . . . .
N4 N 0.3983(3) 0.5627(3) 0.7588(3) 0.0111(7) Uani 1 1 d . . . . .
N5 N 0.3619(3) 0.7109(3) 0.5806(3) 0.0128(7) Uani 1 1 d . . . . .
O1 O 0.2352(3) 0.9968(2) 0.6219(2) 0.0233(7) Uani 1 1 d . . . . .
O3 O 0.4905(3) 0.7095(3) 0.8409(2) 0.0264(8) Uani 1 1 d . . . . .
N6 N 0.1071(3) 0.8034(3) 0.6653(3) 0.0154(8) Uani 1 1 d . . . . .
O4 O 0.0374(3) 0.5170(3) 0.7770(2) 0.0311(8) Uani 1 1 d . . . . .
N2 N 0.1975(3) 0.5641(3) 0.6516(3) 0.0131(7) Uani 1 1 d . . . . .
N1 N 0.3160(3) 0.8153(3) 0.7653(3) 0.0138(8) Uani 1 1 d . . . . .
O5 O 0.2303(3) 0.3849(2) 0.8016(3) 0.0326(8) Uani 1 1 d . . . . .
N3 N 0.2168(3) 0.6186(3) 0.8681(3) 0.0161(8) Uani 1 1 d . . . . .
C28 C 0.4861(3) 0.5433(3) 0.6887(3) 0.0117(9) Uani 1 1 d . . . . .
C29 C 0.4639(3) 0.6278(3) 0.5870(3) 0.0115(9) Uani 1 1 d . . . . .
C20 C 0.4073(3) 0.4962(3) 0.8587(3) 0.0104(8) Uani 1 1 d . . . . .
C14 C 0.1928(3) 0.5587(4) 0.5473(3) 0.0145(9) Uani 1 1 d . . . . .
C21 C 0.5034(3) 0.4059(3) 0.8905(3) 0.0129(9) Uani 1 1 d . . . . .
H21 H 0.508714 0.360972 0.959173 0.015 Uiso 1 1 calc R U . . .
C27 C 0.5829(3) 0.4526(3) 0.7159(3) 0.0135(9) Uani 1 1 d . . . . .
H27 H 0.641261 0.438112 0.666429 0.016 Uiso 1 1 calc R U . . .
C7 C 0.4179(4) 0.8020(4) 0.8123(3) 0.0166(9) Uani 1 1 d . . . . .
C30 C 0.5406(4) 0.6269(4) 0.5031(3) 0.0167(9) Uani 1 1 d . . . . .
H30 H 0.608790 0.568043 0.508473 0.020 Uiso 1 1 calc R U . . .
C19 C 0.3026(3) 0.5317(3) 0.9219(3) 0.0124(9) Uani 1 1 d . . . . .
C31 C 0.5170(4) 0.7121(4) 0.4120(3) 0.0205(10) Uani 1 1 d . . . . .
H31 H 0.568112 0.711470 0.355137 0.025 Uiso 1 1 calc R U . . .
C13 C 0.1489(3) 0.4576(3) 0.5365(3) 0.0160(9) Uani 1 1 d . . . . .
C8 C 0.1173(4) 0.3969(4) 0.6313(3) 0.0199(10) Uani 1 1 d . . . . .
C34 C 0.0218(4) 0.8714(4) 0.6452(3) 0.0185(10) Uani 1 1 d . . . . .
C18 C 0.2901(4) 0.4782(4) 1.0260(3) 0.0180(10) Uani 1 1 d . . . . .
H18 H 0.350128 0.419076 1.061045 0.022 Uiso 1 1 calc R U . . .
C15 C 0.1177(3) 0.6526(4) 0.9207(3) 0.0175(10) Uani 1 1 d . . . . .
H15 H 0.058813 0.713112 0.885466 0.021 Uiso 1 1 calc R U . . .
C33 C 0.3404(4) 0.7953(4) 0.4916(3) 0.0163(9) Uani 1 1 d . . . . .
H33 H 0.272050 0.853712 0.487169 0.020 Uiso 1 1 calc R U . . .
C26 C 0.8103(4) 0.1451(4) 0.9537(4) 0.0269(11) Uani 1 1 d . . . . .
H26 H 0.840910 0.092542 1.015389 0.032 Uiso 1 1 calc R U . . .
C22 C 0.5932(3) 0.3825(3) 0.8178(3) 0.0138(9) Uani 1 1 d . . . . .
C24 C 0.7862(4) 0.2409(4) 0.7873(3) 0.0198(10) Uani 1 1 d . . . . .
H24 H 0.797641 0.264997 0.715028 0.024 Uiso 1 1 calc R U . . .
C1 C 0.3434(4) 1.0076(4) 0.7882(3) 0.0204(10) Uani 1 1 d . . . . .
C6 C 0.4353(4) 0.9154(4) 0.8253(3) 0.0179(10) Uani 1 1 d . . . . .
C4 C 0.5267(4) 1.0477(4) 0.8746(3) 0.0280(12) Uani 1 1 d . . . . .
H4 H 0.589856 1.062550 0.901660 0.034 Uiso 1 1 calc R U . . .
C32 C 0.4153(4) 0.7991(4) 0.4066(3) 0.0202(10) Uani 1 1 d . . . . .
H32 H 0.397701 0.859142 0.346630 0.024 Uiso 1 1 calc R U . . .
C25 C 0.8600(4) 0.1478(4) 0.8589(4) 0.0255(11) Uani 1 1 d . . . . .
H25 H 0.929003 0.098690 0.842650 0.031 Uiso 1 1 calc R U . . .
C23 C 0.6958(3) 0.2876(3) 0.8453(3) 0.0156(9) Uani 1 1 d . . . . .
C16 C 0.1004(4) 0.6016(4) 1.0238(3) 0.0238(11) Uani 1 1 d . . . . .
H16 H 0.030509 0.626290 1.057196 0.029 Uiso 1 1 calc R U . . .
C17 C 0.1876(4) 0.5134(4) 1.0776(3) 0.0226(10) Uani 1 1 d . . . . .
H17 H 0.177426 0.478052 1.147804 0.027 Uiso 1 1 calc R U . . .
C12 C 0.1375(4) 0.4223(4) 0.4439(4) 0.0235(11) Uani 1 1 d . . . . .
H12 H 0.159006 0.461824 0.378773 0.028 Uiso 1 1 calc R U . . .
C9 C 0.0719(4) 0.3017(4) 0.6400(4) 0.0304(12) Uani 1 1 d . . . . .
H9 H 0.049822 0.262631 0.705095 0.036 Uiso 1 1 calc R U . . .
C11 C 0.0927(4) 0.3258(4) 0.4519(4) 0.0292(12) Uani 1 1 d . . . . .
H11 H 0.084113 0.300413 0.391218 0.035 Uiso 1 1 calc R U . . .
C2 C 0.3388(4) 1.1210(4) 0.7952(4) 0.0280(11) Uani 1 1 d . . . . .
H2 H 0.275470 1.182516 0.770416 0.034 Uiso 1 1 calc R U . . .
C3 C 0.4310(5) 1.1389(4) 0.8397(3) 0.0302(12) Uani 1 1 d . . . . .
H3 H 0.429524 1.213724 0.846859 0.036 Uiso 1 1 calc R U . . .
C35 C -0.0869(4) 0.9624(4) 0.6226(4) 0.0335(12) Uani 1 1 d . . . . .
H35A H -0.121368 0.955895 0.560287 0.050 Uiso 1 1 calc R U . . .
H35B H -0.071603 1.038007 0.611475 0.050 Uiso 1 1 calc R U . . .
H35C H -0.138713 0.952858 0.681415 0.050 Uiso 1 1 calc R U . . .
C5 C 0.5289(4) 0.9339(4) 0.8692(3) 0.0241(11) Uani 1 1 d . . . . .
H5 H 0.591785 0.872085 0.894592 0.029 Uiso 1 1 calc R U . . .
C10 C 0.0609(4) 0.2674(4) 0.5487(4) 0.0353(13) Uani 1 1 d . . . . .
H10 H 0.031337 0.203121 0.551941 0.042 Uiso 1 1 calc R U . . .

loop_
_atom_site_aniso_label
_atom_site_aniso_U_11
_atom_site_aniso_U_22
_atom_site_aniso_U_33
_atom_site_aniso_U_23
_atom_site_aniso_U_13
_atom_site_aniso_U_12
Ru1 0.01184(19) 0.00925(19) 0.01036(19) -0.00247(13) 0.00002(13) -0.00146(13)
S1 0.0229(6) 0.0106(5) 0.0176(6) -0.0031(5) -0.0035(5) -0.0026(5)
S2 0.0287(6) 0.0174(6) 0.0165(6) 0.0005(5) -0.0051(5) -0.0120(5)
O6 0.0275(18) 0.0313(18) 0.0135(17) -0.0071(14) 0.0033(13) -0.0166(15)
O7 0.0187(16) 0.0206(17) 0.0140(16) 0.0011(13) 0.0001(12) 0.0046(13)
O2 0.0231(17) 0.0185(17) 0.0270(18) -0.0101(14) -0.0037(14) 0.0021(13)
N4 0.0135(18) 0.0096(17) 0.0117(18) -0.0041(14) 0.0006(14) -0.0044(14)
N5 0.0126(18) 0.0122(18) 0.0133(19) -0.0023(15) 0.0000(14) -0.0029(15)
O1 0.0388(19) 0.0139(16) 0.0165(17) 0.0033(13) -0.0083(14) -0.0093(14)
O3 0.0210(17) 0.0194(17) 0.040(2) -0.0145(15) -0.0135(15) 0.0027(14)
N6 0.017(2) 0.0141(19) 0.0130(19) -0.0004(15) 0.0002(15) -0.0032(17)
O4 0.0310(19) 0.051(2) 0.0204(18) -0.0105(16) 0.0108(14) -0.0260(17)
N2 0.0115(17) 0.0133(18) 0.0161(19) -0.0063(15) 0.0021(14) -0.0035(14)
N1 0.0174(19) 0.0095(17) 0.0147(19) -0.0034(15) -0.0004(15) -0.0030(15)
O5 0.052(2) 0.0139(17) 0.033(2) 0.0069(15) -0.0258(17) -0.0151(16)
N3 0.0160(19) 0.0146(19) 0.0164(19) -0.0034(16) -0.0008(15) -0.0013(15)
C28 0.013(2) 0.012(2) 0.012(2) -0.0042(17) 0.0003(17) -0.0068(17)
C29 0.009(2) 0.016(2) 0.012(2) -0.0066(18) -0.0013(16) -0.0029(17)
C20 0.012(2) 0.012(2) 0.009(2) -0.0023(17) -0.0018(16) -0.0059(17)
C14 0.009(2) 0.017(2) 0.019(2) -0.009(2) 0.0005(17) 0.0001(18)
C21 0.015(2) 0.013(2) 0.010(2) -0.0021(18) -0.0005(17) -0.0032(18)
C27 0.014(2) 0.014(2) 0.013(2) -0.0053(18) 0.0035(17) -0.0041(18)
C7 0.022(2) 0.019(2) 0.013(2) -0.0081(19) 0.0030(18) -0.009(2)
C30 0.019(2) 0.013(2) 0.017(2) -0.0056(19) 0.0013(18) -0.0001(18)
C19 0.016(2) 0.008(2) 0.014(2) -0.0038(17) 0.0011(17) -0.0037(17)
C31 0.023(2) 0.026(3) 0.012(2) -0.004(2) 0.0054(18) -0.007(2)
C13 0.012(2) 0.014(2) 0.023(2) -0.0110(19) -0.0020(18) 0.0023(18)
C8 0.019(2) 0.016(2) 0.026(3) -0.005(2) -0.0113(19) -0.0022(19)
C34 0.023(3) 0.017(2) 0.017(2) -0.005(2) 0.001(2) -0.008(2)
C18 0.019(2) 0.021(2) 0.011(2) -0.0007(19) -0.0011(18) -0.0027(19)
C15 0.014(2) 0.018(2) 0.017(2) -0.0033(19) 0.0015(18) 0.0021(18)
C33 0.016(2) 0.013(2) 0.018(2) -0.0003(19) -0.0003(18) -0.0032(18)
C26 0.022(3) 0.022(3) 0.024(3) 0.004(2) -0.005(2) 0.010(2)
C22 0.016(2) 0.009(2) 0.015(2) -0.0044(18) -0.0014(17) -0.0004(17)
C24 0.021(2) 0.019(2) 0.015(2) -0.0023(19) -0.0023(18) 0.0015(19)
C1 0.029(3) 0.018(2) 0.017(2) -0.0041(19) 0.0012(19) -0.011(2)
C6 0.024(2) 0.019(2) 0.011(2) -0.0042(19) 0.0054(18) -0.009(2)
C4 0.040(3) 0.041(3) 0.014(2) -0.005(2) 0.001(2) -0.029(3)
C32 0.026(3) 0.019(2) 0.014(2) -0.0001(19) -0.0014(19) -0.005(2)
C25 0.020(2) 0.022(3) 0.025(3) -0.002(2) -0.001(2) 0.007(2)
C23 0.020(2) 0.014(2) 0.012(2) -0.0038(18) -0.0013(18) -0.0022(18)
C16 0.017(2) 0.030(3) 0.020(3) -0.007(2) 0.0045(19) 0.000(2)
C17 0.025(3) 0.032(3) 0.007(2) 0.001(2) 0.0036(19) -0.006(2)
C12 0.015(2) 0.029(3) 0.029(3) -0.017(2) 0.0017(19) -0.001(2)
C9 0.040(3) 0.017(2) 0.036(3) 0.004(2) -0.013(2) -0.015(2)
C11 0.021(3) 0.028(3) 0.044(3) -0.027(3) -0.007(2) 0.001(2)
C2 0.049(3) 0.015(2) 0.021(3) 0.000(2) -0.006(2) -0.011(2)
C3 0.058(4) 0.026(3) 0.014(2) -0.001(2) -0.003(2) -0.025(3)
C35 0.026(3) 0.027(3) 0.039(3) -0.007(2) -0.006(2) 0.008(2)
C5 0.027(3) 0.030(3) 0.021(3) -0.011(2) -0.002(2) -0.010(2)
C10 0.040(3) 0.017(3) 0.051(4) -0.007(2) -0.020(3) -0.007(2)

loop_
_atom_type_symbol
_atom_type_description
_atom_type_scat_dispersion_real
_atom_type_scat_dispersion_imag
_atom_type_scat_source
C C 0.0033 0.0016 'International Tables Vol C Tables 4.2.6.8 and 6.1.1.4'
H H 0.0000 0.0000 'International Tables Vol C Tables 4.2.6.8 and 6.1.1.4'
N N 0.0061 0.0033 'International Tables Vol C Tables 4.2.6.8 and 6.1.1.4'
O O 0.0106 0.0060 'International Tables Vol C Tables 4.2.6.8 and 6.1.1.4'
Ru Ru -1.2594 0.8363 'International Tables Vol C Tables 4.2.6.8 and 6.1.1.4'
S S 0.1246 0.1234 'International Tables Vol C Tables 4.2.6.8 and 6.1.1.4'

loop_
_geom_angle_atom_site_label_1
_geom_angle_atom_site_label_2
_geom_angle_atom_site_label_3
_geom_angle
_geom_angle_site_symmetry_1
_geom_angle_site_symmetry_3
_geom_angle_publ_flag
N4 Ru1 N5 79.67(13) . . ?
N4 Ru1 N6 175.67(13) . . ?
N4 Ru1 N2 88.90(12) . . ?
N4 Ru1 N1 94.20(12) . . ?
N4 Ru1 N3 78.70(13) . . ?
N5 Ru1 N2 90.04(12) . . ?
N5 Ru1 N1 88.20(13) . . ?
N5 Ru1 N3 157.95(13) . . ?
N6 Ru1 N5 102.17(13) . . ?
N6 Ru1 N2 87.19(13) . . ?
N6 Ru1 N1 89.79(13) . . ?
N6 Ru1 N3 99.70(13) . . ?
N2 Ru1 N1 176.11(13) . . ?
N3 Ru1 N2 93.78(13) . . ?
N3 Ru1 N1 89.14(13) . . ?
O2 S1 N1 111.66(18) . . ?
O2 S1 C1 109.94(19) . . ?
O1 S1 O2 115.53(19) . . ?
O1 S1 N1 111.43(17) . . ?
O1 S1 C1 110.90(19) . . ?
N1 S1 C1 95.64(19) . . ?
O4 S2 N2 111.33(18) . . ?
O4 S2 O5 116.4(2) . . ?
O4 S2 C8 110.7(2) . . ?
N2 S2 C8 96.43(19) . . ?
O5 S2 N2 110.57(19) . . ?
O5 S2 C8 109.61(19) . . ?
C26 O7 C23 106.0(3) . . ?
C28 N4 Ru1 118.9(3) . . ?
C20 N4 Ru1 120.7(3) . . ?
C20 N4 C28 120.3(3) . . ?
C29 N5 Ru1 113.1(3) . . ?
C33 N5 Ru1 129.1(3) . . ?
C33 N5 C29 117.8(3) . . ?
C34 N6 Ru1 175.5(3) . . ?
S2 N2 Ru1 120.82(18) . . ?
C14 N2 Ru1 127.5(3) . . ?
C14 N2 S2 111.6(3) . . ?
S1 N1 Ru1 120.62(18) . . ?
C7 N1 Ru1 127.0(3) . . ?
C7 N1 S1 111.7(3) . . ?
C19 N3 Ru1 114.1(3) . . ?
C15 N3 Ru1 128.3(3) . . ?
C15 N3 C19 117.6(4) . . ?
N4 C28 C29 112.6(3) . . ?
N4 C28 C27 120.8(4) . . ?
C27 C28 C29 126.7(4) . . ?
N5 C29 C28 115.3(3) . . ?
N5 C29 C30 121.2(4) . . ?
C30 C29 C28 123.5(4) . . ?
N4 C20 C21 121.1(3) . . ?
N4 C20 C19 111.6(3) . . ?
C21 C20 C19 127.2(4) . . ?
O6 C14 N2 125.8(4) . . ?
O6 C14 C13 122.7(4) . . ?
N2 C14 C13 111.5(4) . . ?
C20 C21 H21 120.4 . . ?
C20 C21 C22 119.2(4) . . ?
C22 C21 H21 120.4 . . ?
C28 C27 H27 120.1 . . ?
C28 C27 C22 119.7(4) . . ?
C22 C27 H27 120.1 . . ?
O3 C7 N1 125.7(4) . . ?
O3 C7 C6 121.8(4) . . ?
N1 C7 C6 112.4(4) . . ?
C29 C30 H30 119.7 . . ?
C31 C30 C29 120.5(4) . . ?
C31 C30 H30 119.7 . . ?
N3 C19 C20 114.8(3) . . ?
N3 C19 C18 122.1(4) . . ?
C18 C19 C20 123.1(4) . . ?
C30 C31 H31 120.8 . . ?
C30 C31 C32 118.4(4) . . ?
C32 C31 H31 120.8 . . ?
C8 C13 C14 112.9(4) . . ?
C8 C13 C12 119.7(4) . . ?
C12 C13 C14 127.4(4) . . ?
C13 C8 S2 107.3(3) . . ?
C13 C8 C9 122.9(4) . . ?
C9 C8 S2 129.7(4) . . ?
N6 C34 C35 177.2(5) . . ?
C19 C18 H18 120.4 . . ?
C19 C18 C17 119.3(4) . . ?
C17 C18 H18 120.4 . . ?
N3 C15 H15 118.7 . . ?
N3 C15 C16 122.6(4) . . ?
C16 C15 H15 118.7 . . ?
N5 C33 H33 118.5 . . ?
N5 C33 C32 123.0(4) . . ?
C32 C33 H33 118.5 . . ?
O7 C26 H26 124.3 . . ?
C25 C26 O7 111.4(4) . . ?
C25 C26 H26 124.3 . . ?
C21 C22 C23 122.1(4) . . ?
C27 C22 C21 118.9(4) . . ?
C27 C22 C23 119.0(4) . . ?
C25 C24 H24 126.8 . . ?
C23 C24 H24 126.8 . . ?
C23 C24 C25 106.4(4) . . ?
C6 C1 S1 108.0(3) . . ?
C6 C1 C2 122.2(4) . . ?
C2 C1 S1 129.7(4) . . ?
C1 C6 C7 112.1(4) . . ?
C1 C6 C5 120.1(4) . . ?
C5 C6 C7 127.8(4) . . ?
C3 C4 H4 119.7 . . ?
C3 C4 C5 120.5(4) . . ?
C5 C4 H4 119.7 . . ?
C31 C32 H32 120.5 . . ?
C33 C32 C31 119.0(4) . . ?
C33 C32 H32 120.5 . . ?
C26 C25 C24 106.2(4) . . ?
C26 C25 H25 126.9 . . ?
C24 C25 H25 126.9 . . ?
O7 C23 C22 117.4(3) . . ?
C24 C23 O7 109.9(3) . . ?
C24 C23 C22 132.6(4) . . ?
C15 C16 H16 120.3 . . ?
C15 C16 C17 119.3(4) . . ?
C17 C16 H16 120.3 . . ?
C18 C17 H17 120.5 . . ?
C16 C17 C18 119.1(4) . . ?
C16 C17 H17 120.5 . . ?
C13 C12 H12 121.1 . . ?
C11 C12 C13 117.9(4) . . ?
C11 C12 H12 121.1 . . ?
C8 C9 H9 121.4 . . ?
C10 C9 C8 117.1(5) . . ?
C10 C9 H9 121.4 . . ?
C12 C11 H11 119.6 . . ?
C10 C11 C12 120.8(4) . . ?
C10 C11 H11 119.6 . . ?
C1 C2 H2 121.2 . . ?
C3 C2 C1 117.5(5) . . ?
C3 C2 H2 121.2 . . ?
C4 C3 H3 119.4 . . ?
C2 C3 C4 121.3(4) . . ?
C2 C3 H3 119.4 . . ?
C34 C35 H35A 109.5 . . ?
C34 C35 H35B 109.5 . . ?
C34 C35 H35C 109.5 . . ?
H35A C35 H35B 109.5 . . ?
H35A C35 H35C 109.5 . . ?
H35B C35 H35C 109.5 . . ?
C6 C5 C4 118.3(4) . . ?
C6 C5 H5 120.9 . . ?
C4 C5 H5 120.9 . . ?
C9 C10 C11 121.6(5) . . ?
C9 C10 H10 119.2 . . ?
C11 C10 H10 119.2 . . ?

loop_
_geom_bond_atom_site_label_1
_geom_bond_atom_site_label_2
_geom_bond_distance
_geom_bond_site_symmetry_2
_geom_bond_publ_flag
Ru1 N4 1.944(3) . ?
Ru1 N5 2.064(3) . ?
Ru1 N6 2.038(3) . ?
Ru1 N2 2.124(3) . ?
Ru1 N1 2.134(3) . ?
Ru1 N3 2.078(3) . ?
S1 O2 1.438(3) . ?
S1 O1 1.432(3) . ?
S1 N1 1.651(3) . ?
S1 C1 1.757(4) . ?
S2 O4 1.434(3) . ?
S2 N2 1.634(3) . ?
S2 O5 1.440(3) . ?
S2 C8 1.761(4) . ?
O6 C14 1.216(5) . ?
O7 C26 1.363(5) . ?
O7 C23 1.368(5) . ?
N4 C28 1.358(5) . ?
N4 C20 1.357(5) . ?
N5 C29 1.362(5) . ?
N5 C33 1.346(5) . ?
O3 C7 1.225(5) . ?
N6 C34 1.136(5) . ?
N2 C14 1.377(5) . ?
N1 C7 1.355(5) . ?
N3 C19 1.360(5) . ?
N3 C15 1.351(5) . ?
C28 C29 1.466(5) . ?
C28 C27 1.377(5) . ?
C29 C30 1.383(5) . ?
C20 C21 1.378(5) . ?
C20 C19 1.481(5) . ?
C14 C13 1.494(6) . ?
C21 H21 0.9300 . ?
C21 C22 1.403(5) . ?
C27 H27 0.9300 . ?
C27 C22 1.394(5) . ?
C7 C6 1.494(6) . ?
C30 H30 0.9300 . ?
C30 C31 1.372(6) . ?
C19 C18 1.377(6) . ?
C31 H31 0.9300 . ?
C31 C32 1.385(6) . ?
C13 C8 1.370(6) . ?
C13 C12 1.393(6) . ?
C8 C9 1.381(6) . ?
C34 C35 1.470(6) . ?
C18 H18 0.9300 . ?
C18 C17 1.379(6) . ?
C15 H15 0.9300 . ?
C15 C16 1.369(6) . ?
C33 H33 0.9300 . ?
C33 C32 1.379(6) . ?
C26 H26 0.9300 . ?
C26 C25 1.332(6) . ?
C22 C23 1.450(5) . ?
C24 H24 0.9300 . ?
C24 C25 1.425(6) . ?
C24 C23 1.356(6) . ?
C1 C6 1.371(6) . ?
C1 C2 1.389(6) . ?
C6 C5 1.382(6) . ?
C4 H4 0.9300 . ?
C4 C3 1.388(7) . ?
C4 C5 1.393(6) . ?
C32 H32 0.9300 . ?
C25 H25 0.9300 . ?
C16 H16 0.9300 . ?
C16 C17 1.377(6) . ?
C17 H17 0.9300 . ?
C12 H12 0.9300 . ?
C12 C11 1.392(6) . ?
C9 H9 0.9300 . ?
C9 C10 1.369(7) . ?
C11 H11 0.9300 . ?
C11 C10 1.379(7) . ?
C2 H2 0.9300 . ?
C2 C3 1.367(7) . ?
C3 H3 0.9300 . ?
C35 H35A 0.9600 . ?
C35 H35B 0.9600 . ?
C35 H35C 0.9600 . ?
C5 H5 0.9300 . ?
C10 H10 0.9300 . ?

loop_
_geom_torsion_atom_site_label_1
_geom_torsion_atom_site_label_2
_geom_torsion_atom_site_label_3
_geom_torsion_atom_site_label_4
_geom_torsion
_geom_torsion_site_symmetry_1
_geom_torsion_site_symmetry_2
_geom_torsion_site_symmetry_3
_geom_torsion_site_symmetry_4
_geom_torsion_publ_flag
Ru1 N4 C28 C29 4.4(4) . . . . ?
Ru1 N4 C28 C27 -175.7(3) . . . . ?
Ru1 N4 C20 C21 177.0(3) . . . . ?
Ru1 N4 C20 C19 -1.1(4) . . . . ?
Ru1 N5 C29 C28 -5.4(4) . . . . ?
Ru1 N5 C29 C30 176.0(3) . . . . ?
Ru1 N5 C33 C32 -176.9(3) . . . . ?
Ru1 N2 C14 O6 -1.3(6) . . . . ?
Ru1 N2 C14 C13 177.3(2) . . . . ?
Ru1 N1 C7 O3 -6.9(6) . . . . ?
Ru1 N1 C7 C6 172.3(2) . . . . ?
Ru1 N3 C19 C20 -3.2(4) . . . . ?
Ru1 N3 C19 C18 179.4(3) . . . . ?
Ru1 N3 C15 C16 -179.8(3) . . . . ?
S1 N1 C7 O3 -177.9(4) . . . . ?
S1 N1 C7 C6 1.3(4) . . . . ?
S1 C1 C6 C7 -2.5(4) . . . . ?
S1 C1 C6 C5 178.0(3) . . . . ?
S1 C1 C2 C3 -178.7(4) . . . . ?
S2 N2 C14 O6 176.6(3) . . . . ?
S2 N2 C14 C13 -4.8(4) . . . . ?
S2 C8 C9 C10 179.9(4) . . . . ?
O6 C14 C13 C8 -178.0(4) . . . . ?
O6 C14 C13 C12 1.7(7) . . . . ?
O7 C26 C25 C24 0.6(5) . . . . ?
O2 S1 N1 Ru1 71.8(2) . . . . ?
O2 S1 N1 C7 -116.5(3) . . . . ?
O2 S1 C1 C6 118.4(3) . . . . ?
O2 S1 C1 C2 -62.1(5) . . . . ?
N4 C28 C29 N5 1.0(5) . . . . ?
N4 C28 C29 C30 179.5(3) . . . . ?
N4 C28 C27 C22 -2.6(6) . . . . ?
N4 C20 C21 C22 -0.1(6) . . . . ?
N4 C20 C19 N3 2.8(5) . . . . ?
N4 C20 C19 C18 -179.8(4) . . . . ?
N5 C29 C30 C31 1.8(6) . . . . ?
N5 C33 C32 C31 0.5(6) . . . . ?
O1 S1 N1 Ru1 -59.0(2) . . . . ?
O1 S1 N1 C7 112.6(3) . . . . ?
O1 S1 C1 C6 -112.6(3) . . . . ?
O1 S1 C1 C2 66.9(5) . . . . ?
O3 C7 C6 C1 -179.9(4) . . . . ?
O3 C7 C6 C5 -0.4(7) . . . . ?
O4 S2 N2 Ru1 66.9(2) . . . . ?
O4 S2 N2 C14 -111.2(3) . . . . ?
O4 S2 C8 C13 113.7(3) . . . . ?
O4 S2 C8 C9 -65.2(5) . . . . ?
N2 S2 C8 C13 -2.0(3) . . . . ?
N2 S2 C8 C9 179.1(4) . . . . ?
N2 C14 C13 C8 3.3(5) . . . . ?
N2 C14 C13 C12 -177.0(4) . . . . ?
N1 S1 C1 C6 2.9(3) . . . . ?
N1 S1 C1 C2 -177.6(4) . . . . ?
N1 C7 C6 C1 0.9(5) . . . . ?
N1 C7 C6 C5 -179.7(4) . . . . ?
O5 S2 N2 Ru1 -64.1(2) . . . . ?
O5 S2 N2 C14 117.8(3) . . . . ?
O5 S2 C8 C13 -116.6(3) . . . . ?
O5 S2 C8 C9 64.6(5) . . . . ?
N3 C19 C18 C17 0.0(6) . . . . ?
N3 C15 C16 C17 1.2(7) . . . . ?
C28 N4 C20 C21 -2.0(5) . . . . ?
C28 N4 C20 C19 179.9(3) . . . . ?
C28 C29 C30 C31 -176.7(4) . . . . ?
C28 C27 C22 C21 0.5(6) . . . . ?
C28 C27 C22 C23 -179.8(4) . . . . ?
C29 N5 C33 C32 1.8(6) . . . . ?
C29 C28 C27 C22 177.3(4) . . . . ?
C29 C30 C31 C32 0.5(6) . . . . ?
C20 N4 C28 C29 -176.6(3) . . . . ?
C20 N4 C28 C27 3.3(5) . . . . ?
C20 C21 C22 C27 0.8(6) . . . . ?
C20 C21 C22 C23 -178.9(4) . . . . ?
C20 C19 C18 C17 -177.1(4) . . . . ?
C14 C13 C8 S2 -0.4(4) . . . . ?
C14 C13 C8 C9 178.5(4) . . . . ?
C14 C13 C12 C11 -179.1(4) . . . . ?
C21 C20 C19 N3 -175.1(4) . . . . ?
C21 C20 C19 C18 2.2(6) . . . . ?
C21 C22 C23 O7 -7.4(6) . . . . ?
C21 C22 C23 C24 171.8(4) . . . . ?
C27 C28 C29 N5 -178.9(4) . . . . ?
C27 C28 C29 C30 -0.4(6) . . . . ?
C27 C22 C23 O7 172.9(3) . . . . ?
C27 C22 C23 C24 -7.9(7) . . . . ?
C7 C6 C5 C4 -179.3(4) . . . . ?
C30 C31 C32 C33 -1.6(6) . . . . ?
C19 N3 C15 C16 -1.4(6) . . . . ?
C19 C20 C21 C22 177.7(4) . . . . ?
C19 C18 C17 C16 -0.3(6) . . . . ?
C13 C8 C9 C10 1.2(7) . . . . ?
C13 C12 C11 C10 0.0(7) . . . . ?
C8 S2 N2 Ru1 -177.9(2) . . . . ?
C8 S2 N2 C14 4.0(3) . . . . ?
C8 C13 C12 C11 0.6(6) . . . . ?
C8 C9 C10 C11 -0.6(7) . . . . ?
C15 N3 C19 C20 178.2(3) . . . . ?
C15 N3 C19 C18 0.8(6) . . . . ?
C15 C16 C17 C18 -0.3(7) . . . . ?
C33 N5 C29 C28 175.7(3) . . . . ?
C33 N5 C29 C30 -2.9(6) . . . . ?
C26 O7 C23 C22 179.7(4) . . . . ?
C26 O7 C23 C24 0.4(5) . . . . ?
C1 S1 N1 Ru1 -174.1(2) . . . . ?
C1 S1 N1 C7 -2.5(3) . . . . ?
C1 C6 C5 C4 0.1(6) . . . . ?
C1 C2 C3 C4 1.4(7) . . . . ?
C6 C1 C2 C3 0.8(7) . . . . ?
C25 C24 C23 O7 0.0(5) . . . . ?
C25 C24 C23 C22 -179.3(4) . . . . ?
C23 O7 C26 C25 -0.6(5) . . . . ?
C23 C24 C25 C26 -0.3(5) . . . . ?
C12 C13 C8 S2 179.9(3) . . . . ?
C12 C13 C8 C9 -1.2(6) . . . . ?
C12 C11 C10 C9 0.1(7) . . . . ?
C2 C1 C6 C7 177.9(4) . . . . ?
C2 C1 C6 C5 -1.6(7) . . . . ?
C3 C4 C5 C6 2.1(6) . . . . ?
C5 C4 C3 C2 -2.9(7) . . . . ?

loop_
_smtbx_masks_void_nr
_smtbx_masks_void_average_x
_smtbx_masks_void_average_y
_smtbx_masks_void_average_z
_smtbx_masks_void_volume
_smtbx_masks_void_count_electrons
_smtbx_masks_void_content
1 0.500 0.000 0.500 305.4 58.7
;










2 CH3CN
H2O
;
